data_7130570
loop_
_publ_author_name
'Volk, Julia'
'Heinz, Myron'
'Leibold, Michael'
'Bruhn, Clemens'
'Bens, Tobias'
'Sarkar, Biprajit'
'Holthausen, Max C.'
'Siemeling, Ulrich'

_publ_section_title
;
 A crystalline cyclic (alkyl)(amino)carbene with a
 1,1&#x2018;-ferrocenylene backbone
;
_journal_name_full 'Chemical Communications'
_journal_paper_doi 10.1039/D2CC03871D
_journal_year 2022
_chemical_formula_moiety 'C25 H22 Fe N, C6 H6, B F4'
_chemical_formula_sum 'C31 H28 B F4 Fe N'
_chemical_formula_weight 557.20
_space_group_crystal_system triclinic
_space_group_IT_number 2
_space_group_name_Hall '-P 1'
_space_group_name_H-M_alt 'P -1'
_atom_sites_solution_hydrogens geom
_atom_sites_solution_primary dual
_audit_creation_date 2022-04-27
_audit_creation_method
;
Olex2 1.5
(compiled 2022.04.07 svn.rca3783a0 for OlexSys, GUI svn.r6498)
;
_audit_update_record
;
2022-07-01 deposited with the CCDC.	2022-08-19 downloaded from the CCDC.
;
_cell_angle_alpha 64.005(6)
_cell_angle_beta 72.937(6)
_cell_angle_gamma 88.830(7)
_cell_formula_units_Z 2
_cell_length_a 9.2168(7)
_cell_length_b 12.0164(10)
_cell_length_c 13.5831(10)
_cell_measurement_reflns_used 13463
_cell_measurement_temperature 100
_cell_measurement_theta_max 27.27
_cell_measurement_theta_min 1.76
_cell_volume 1282.37(19)
_computing_cell_refinement
;
X-Area Recipe 1.33.0.0 (STOE, 2015)
;
_computing_data_collection
;
X-Area WinXpose 2.0.22.0 (STOE, 2016)
;
_computing_data_reduction
;
X-Area Integrate 1.71.0.0 (STOE, 2016)
X-Area LANA 1.71.4.0 (STOE, 2017)
;
_computing_molecular_graphics 'Olex2 1.5 (Dolomanov et al., 2009)'
_computing_publication_material
;
STOE & Cie GmbH, X-Area, software package for collecting single-crystal or
multi-domain crystal data on STOE area-detector diffractometers, for image 
processing, for the correction and scaling of reflection intensities and 
for outlier rejection, version 1.77, Darmstadt 2016
;
_computing_structure_refinement 'SHELXL 2014/7 (Sheldrick, 2015)'
_computing_structure_solution 'SHELXT  (Sheldrick, 2015)'
_diffrn_ambient_temperature 100
_diffrn_detector 'image plate (34 cm diameter)'
_diffrn_detector_area_resol_mean 6.67
_diffrn_detector_type 'STOE Imaging Plate'
_diffrn_measured_fraction_theta_full 0.997
_diffrn_measured_fraction_theta_max 0.996
_diffrn_measurement_details
;
 203 frames, detector distance = 120 mm
;
_diffrn_measurement_device '2-circle diffractometer'
_diffrn_measurement_device_type 'STOE IPDS II'
_diffrn_measurement_method 'rotation method, \w scans'
_diffrn_radiation_collimation '1.2, 0.6 mm diameter, multiple pinhole'
_diffrn_radiation_monochromator 'plane graphite'
_diffrn_radiation_polarisn_norm 270
_diffrn_radiation_probe x-ray
_diffrn_radiation_type 'Mo K\a'
_diffrn_radiation_wavelength 0.71073
_diffrn_reflns_av_R_equivalents 0.0280
_diffrn_reflns_av_unetI/netI 0.0295
_diffrn_reflns_Laue_measured_fraction_full 0.997
_diffrn_reflns_Laue_measured_fraction_max 0.996
_diffrn_reflns_limit_h_max 10
_diffrn_reflns_limit_h_min -11
_diffrn_reflns_limit_k_max 14
_diffrn_reflns_limit_k_min -14
_diffrn_reflns_limit_l_max 15
_diffrn_reflns_limit_l_min -16
_diffrn_reflns_number 9526
_diffrn_reflns_point_group_measured_fraction_full 0.997
_diffrn_reflns_point_group_measured_fraction_max 0.996
_diffrn_reflns_theta_full 25.242
_diffrn_reflns_theta_max 25.997
_diffrn_reflns_theta_min 1.758
_diffrn_source 'Genix Mo HF'
_diffrn_source_current 1.000
_diffrn_source_power 0.050
_diffrn_source_voltage 50
_exptl_absorpt_coefficient_mu 0.639
_exptl_absorpt_correction_T_max 0.9392
_exptl_absorpt_correction_T_min 0.4942
_exptl_absorpt_correction_type multi-scan
_exptl_absorpt_process_details
;
STOE X-Red32, absorption correction by Gaussian integration, analogous to
P. Coppens, "The Evaluation of Absorption and Extinction in Single-Crystal
Structure Analysis", published in: F. R. Ahmed (Editor), "Crystallographic
Computing", Munksgaard, Copenhagen (1970), 255 - 270.
Afterwards scaling of reflection intensities was performed within STOE LANA.
J. Koziskova, F. Hahn, J. Richter, J. Kozisek, "Comparison of different
absorption corrections on the model structure of tetrakis(\m~2~-acetato)-
diaqua-di-copper(II)", Acta Chimica Slovaca, vol. 9, no. 2, 2016, pp. 136 - 140.
;
_exptl_crystal_colour orange
_exptl_crystal_colour_primary orange
_exptl_crystal_density_diffrn 1.443
_exptl_crystal_density_method 'not measured'
_exptl_crystal_description plate
_exptl_crystal_F_000 576
_exptl_crystal_size_max 0.19
_exptl_crystal_size_mid 0.15
_exptl_crystal_size_min 0.1
_refine_diff_density_max 0.424
_refine_diff_density_min -0.278
_refine_diff_density_rms 0.060
_refine_ls_extinction_method none
_refine_ls_goodness_of_fit_ref 1.057
_refine_ls_hydrogen_treatment constr
_refine_ls_matrix_type full
_refine_ls_number_parameters 344
_refine_ls_number_reflns 5017
_refine_ls_number_restraints 0
_refine_ls_restrained_S_all 1.057
_refine_ls_R_factor_all 0.0434
_refine_ls_R_factor_gt 0.0348
_refine_ls_shift/su_max 0.000
_refine_ls_shift/su_mean 0.000
_refine_ls_structure_factor_coef Fsqd
_refine_ls_weighting_details 'w=1/[\s^2^(Fo^2^)+(0.0453P)^2^+0.8173P] where P=(Fo^2^+2Fc^2^)/3'
_refine_ls_weighting_scheme calc
_refine_ls_wR_factor_gt 0.0892
_refine_ls_wR_factor_ref 0.0940
_reflns_Friedel_coverage 0.000
_reflns_number_gt 4257
_reflns_number_total 5017
_reflns_threshold_expression 'I > 2\s(I)'
_cod_data_source_file d2cc03871d2.cif
_cod_data_source_block i2952
_cod_database_code 7130570
_shelx_shelxl_version_number 2014/7
_shelx_space_group_comment
;
The symmetry employed for this shelxl refinement is uniquely defined
by the following loop, which should always be used as a source of
symmetry information in preference to the above space-group names.
They are only intended as comments.
;
_shelx_estimated_absorpt_t_max 0.939
_shelx_estimated_absorpt_t_min 0.888
_olex2_refinement_description
;
1. Fixed Uiso
 At 1.2 times of:
  All C(H) groups, All C(H,H,H) groups
2.a Aromatic/amide H refined with riding coordinates:
 C1(H1), C4(H4), C5(H5), C6(H6), C7(H7), C9(H9), C10(H10), C11(H11), C12(H12),
 C15(H15), C16(H16), C17(H17), C18(H18), C19(H19), C21(H21), C22(H22), C23(H23),
  C24(H24), C25(H25), C26(H26), C27(H27), C28(H28), C29(H29), C30(H30), C31(H31)
2.b Idealised Me refined as rotating group:
 C13(H13A,H13B,H13C)
;
_olex2_submission_special_instructions 'No special instructions were received'

loop_
_space_group_symop_operation_xyz
'x, y, z'
'-x, -y, -z'

loop_
_atom_site_label
_atom_site_type_symbol
_atom_site_fract_x
_atom_site_fract_y
_atom_site_fract_z
_atom_site_U_iso_or_equiv
_atom_site_adp_type
_atom_site_occupancy
_atom_site_site_symmetry_order
_atom_site_calc_flag
_atom_site_refinement_flags_posn
_atom_site_refinement_flags_adp
_atom_site_refinement_flags_occupancy
_atom_site_disorder_assembly
_atom_site_disorder_group
Fe1 Fe 0.24649(3) 0.41296(3) 0.19209(3) 0.02508(10) Uani 1 1 d . . . . .
N1 N 0.26519(19) 0.18590(16) 0.39783(14) 0.0248(4) Uani 1 1 d . . . . .
C1 C 0.2759(2) 0.11526(19) 0.34806(17) 0.0235(4) Uani 1 1 d . . . . .
H1 H 0.2712 0.0290 0.3977 0.028 Uiso 1 1 calc R U . . .
C2 C 0.2948(2) 0.14532(18) 0.22359(16) 0.0219(4) Uani 1 1 d . . . . .
C3 C 0.2478(2) 0.27108(18) 0.15371(16) 0.0228(4) Uani 1 1 d . . . . .
C4 C 0.3463(2) 0.37623(19) 0.05643(17) 0.0267(4) Uani 1 1 d . . . . .
H4 H 0.4526 0.3787 0.0212 0.032 Uiso 1 1 calc R U . . .
C5 C 0.2584(2) 0.4763(2) 0.02150(18) 0.0301(4) Uani 1 1 d . . . . .
H5 H 0.2956 0.5575 -0.0405 0.036 Uiso 1 1 calc R U . . .
C6 C 0.1059(2) 0.4340(2) 0.09516(19) 0.0299(4) Uani 1 1 d . . . . .
H6 H 0.0229 0.4822 0.0913 0.036 Uiso 1 1 calc R U . . .
C7 C 0.0973(2) 0.30716(19) 0.17601(18) 0.0254(4) Uani 1 1 d . . . . .
H7 H 0.0076 0.2556 0.2344 0.031 Uiso 1 1 calc R U . . .
C8 C 0.2707(2) 0.31962(19) 0.34345(17) 0.0259(4) Uani 1 1 d . . . . .
C9 C 0.4046(2) 0.40739(19) 0.27136(18) 0.0285(4) Uani 1 1 d . . . . .
H9 H 0.5069 0.3892 0.2520 0.034 Uiso 1 1 calc R U . . .
C10 C 0.3546(3) 0.5274(2) 0.2343(2) 0.0342(5) Uani 1 1 d . . . . .
H10 H 0.4182 0.6046 0.1837 0.041 Uiso 1 1 calc R U . . .
C11 C 0.1943(3) 0.5126(2) 0.2854(2) 0.0352(5) Uani 1 1 d . . . . .
H11 H 0.1323 0.5785 0.2742 0.042 Uiso 1 1 calc R U . . .
C12 C 0.1405(2) 0.3837(2) 0.35608(19) 0.0312(5) Uani 1 1 d . . . . .
H12 H 0.0382 0.3476 0.4024 0.037 Uiso 1 1 calc R U . . .
C13 C 0.2422(3) 0.1303(2) 0.52347(17) 0.0335(5) Uani 1 1 d . . . . .
H13A H 0.1413 0.1442 0.5631 0.040 Uiso 1 1 calc R U . . .
H13B H 0.3217 0.1694 0.5370 0.040 Uiso 1 1 calc R U . . .
H13C H 0.2483 0.0404 0.5534 0.040 Uiso 1 1 calc R U . . .
C14 C 0.4647(2) 0.14408(17) 0.16395(16) 0.0223(4) Uani 1 1 d . . . . .
C15 C 0.5813(2) 0.16358(19) 0.20202(18) 0.0261(4) Uani 1 1 d . . . . .
H15 H 0.5573 0.1709 0.2717 0.031 Uiso 1 1 calc R U . . .
C16 C 0.7328(2) 0.1724(2) 0.1388(2) 0.0313(5) Uani 1 1 d . . . . .
H16 H 0.8120 0.1862 0.1654 0.038 Uiso 1 1 calc R U . . .
C17 C 0.7697(2) 0.1615(2) 0.03775(19) 0.0300(4) Uani 1 1 d . . . . .
H17 H 0.8737 0.1686 -0.0058 0.036 Uiso 1 1 calc R U . . .
C18 C 0.6531(2) 0.1400(2) 0.00022(18) 0.0284(4) Uani 1 1 d . . . . .
H18 H 0.6773 0.1315 -0.0689 0.034 Uiso 1 1 calc R U . . .
C19 C 0.5030(2) 0.13097(19) 0.06279(17) 0.0265(4) Uani 1 1 d . . . . .
H19 H 0.4240 0.1156 0.0367 0.032 Uiso 1 1 calc R U . . .
C20 C 0.2007(2) 0.03398(18) 0.23264(16) 0.0225(4) Uani 1 1 d . . . . .
C21 C 0.2302(2) -0.08738(18) 0.29497(17) 0.0246(4) Uani 1 1 d . . . . .
H21 H 0.3078 -0.0998 0.3305 0.029 Uiso 1 1 calc R U . . .
C22 C 0.1484(2) -0.18985(19) 0.30593(17) 0.0268(4) Uani 1 1 d . . . . .
H22 H 0.1683 -0.2717 0.3502 0.032 Uiso 1 1 calc R U . . .
C23 C 0.0371(2) -0.17254(19) 0.25200(17) 0.0264(4) Uani 1 1 d . . . . .
H23 H -0.0203 -0.2424 0.2599 0.032 Uiso 1 1 calc R U . . .
C24 C 0.0107(2) -0.05310(19) 0.18699(17) 0.0260(4) Uani 1 1 d . . . . .
H24 H -0.0630 -0.0408 0.1480 0.031 Uiso 1 1 calc R U . . .
C25 C 0.0907(2) 0.04954(19) 0.17791(17) 0.0244(4) Uani 1 1 d . . . . .
H25 H 0.0699 0.1312 0.1338 0.029 Uiso 1 1 calc R U . . .
F1 F 0.73919(15) 0.28617(12) 0.30875(11) 0.0361(3) Uani 1 1 d . . . . .
B1 B 0.7341(3) 0.2234(2) 0.4234(2) 0.0300(5) Uani 1 1 d . . . . .
F2 F 0.59916(16) 0.14243(14) 0.49041(14) 0.0508(4) Uani 1 1 d . . . . .
F3 F 0.85678(14) 0.15208(11) 0.43201(11) 0.0351(3) Uani 1 1 d . . . . .
F4 F 0.74703(15) 0.30793(12) 0.46468(11) 0.0359(3) Uani 1 1 d . . . . .
C26 C 0.7544(3) 0.5873(2) 0.2485(2) 0.0362(5) Uani 1 1 d . . . . .
H26 H 0.7970 0.5131 0.2534 0.043 Uiso 1 1 calc R U . . .
C27 C 0.6581(3) 0.5905(2) 0.3467(2) 0.0400(5) Uani 1 1 d . . . . .
H27 H 0.6349 0.5186 0.4193 0.048 Uiso 1 1 calc R U . . .
C28 C 0.5959(3) 0.6986(2) 0.3386(2) 0.0400(5) Uani 1 1 d . . . . .
H28 H 0.5283 0.7007 0.4055 0.048 Uiso 1 1 calc R U . . .
C29 C 0.6320(3) 0.8034(2) 0.2333(2) 0.0367(5) Uani 1 1 d . . . . .
H29 H 0.5898 0.8778 0.2280 0.044 Uiso 1 1 calc R U . . .
C30 C 0.7287(3) 0.8007(2) 0.1362(2) 0.0338(5) Uani 1 1 d . . . . .
H30 H 0.7546 0.8734 0.0640 0.041 Uiso 1 1 calc R U . . .
C31 C 0.7880(3) 0.6920(2) 0.1437(2) 0.0342(5) Uani 1 1 d . . . . .
H31 H 0.8527 0.6895 0.0761 0.041 Uiso 1 1 calc R U . . .

loop_
_atom_site_aniso_label
_atom_site_aniso_U_11
_atom_site_aniso_U_22
_atom_site_aniso_U_33
_atom_site_aniso_U_23
_atom_site_aniso_U_13
_atom_site_aniso_U_12
Fe1 0.02364(16) 0.02213(16) 0.03259(17) -0.01462(12) -0.00974(12) 0.00491(11)
N1 0.0238(9) 0.0259(9) 0.0250(8) -0.0131(7) -0.0054(7) 0.0018(7)
C1 0.0198(9) 0.0239(10) 0.0260(9) -0.0119(8) -0.0048(8) 0.0007(7)
C2 0.0210(9) 0.0205(10) 0.0253(9) -0.0117(8) -0.0068(8) 0.0034(7)
C3 0.0223(10) 0.0224(10) 0.0263(9) -0.0129(8) -0.0082(8) 0.0031(8)
C4 0.0244(10) 0.0254(10) 0.0295(10) -0.0134(8) -0.0058(8) 0.0030(8)
C5 0.0351(12) 0.0235(10) 0.0305(10) -0.0102(9) -0.0119(9) 0.0045(9)
C6 0.0293(11) 0.0296(11) 0.0387(11) -0.0192(9) -0.0163(9) 0.0110(9)
C7 0.0216(10) 0.0288(11) 0.0313(10) -0.0178(9) -0.0092(8) 0.0042(8)
C8 0.0261(10) 0.0258(10) 0.0315(10) -0.0181(9) -0.0088(8) 0.0033(8)
C9 0.0252(10) 0.0283(11) 0.0371(11) -0.0181(9) -0.0114(9) 0.0029(8)
C10 0.0380(12) 0.0258(11) 0.0452(13) -0.0191(10) -0.0169(10) 0.0015(9)
C11 0.0411(13) 0.0318(12) 0.0492(13) -0.0289(11) -0.0211(11) 0.0140(10)
C12 0.0271(11) 0.0378(12) 0.0374(11) -0.0254(10) -0.0090(9) 0.0079(9)
C13 0.0420(13) 0.0345(12) 0.0247(10) -0.0164(9) -0.0068(9) 0.0007(10)
C14 0.0223(10) 0.0184(9) 0.0260(9) -0.0096(8) -0.0082(8) 0.0042(7)
C15 0.0245(10) 0.0275(10) 0.0319(10) -0.0172(9) -0.0108(8) 0.0071(8)
C16 0.0220(10) 0.0349(12) 0.0452(12) -0.0228(10) -0.0150(9) 0.0085(9)
C17 0.0215(10) 0.0299(11) 0.0369(11) -0.0163(9) -0.0054(9) 0.0061(8)
C18 0.0283(11) 0.0292(11) 0.0284(10) -0.0149(9) -0.0070(9) 0.0073(8)
C19 0.0229(10) 0.0308(11) 0.0271(10) -0.0136(9) -0.0090(8) 0.0047(8)
C20 0.0203(9) 0.0237(10) 0.0238(9) -0.0135(8) -0.0032(8) 0.0018(8)
C21 0.0227(10) 0.0252(10) 0.0274(10) -0.0133(8) -0.0080(8) 0.0043(8)
C22 0.0308(11) 0.0220(10) 0.0274(10) -0.0123(8) -0.0071(9) 0.0043(8)
C23 0.0239(10) 0.0267(10) 0.0304(10) -0.0172(9) -0.0038(8) 0.0005(8)
C24 0.0213(10) 0.0302(11) 0.0302(10) -0.0172(9) -0.0077(8) 0.0034(8)
C25 0.0235(10) 0.0241(10) 0.0262(9) -0.0127(8) -0.0067(8) 0.0039(8)
F1 0.0381(7) 0.0408(7) 0.0377(7) -0.0213(6) -0.0181(6) 0.0085(6)
B1 0.0270(12) 0.0274(12) 0.0319(12) -0.0126(10) -0.0052(10) 0.0006(9)
F2 0.0313(8) 0.0464(9) 0.0603(9) -0.0206(7) 0.0003(7) -0.0076(6)
F3 0.0355(7) 0.0283(7) 0.0344(7) -0.0102(5) -0.0076(5) 0.0073(5)
F4 0.0446(8) 0.0335(7) 0.0344(7) -0.0180(6) -0.0150(6) 0.0090(6)
C26 0.0336(12) 0.0282(12) 0.0455(13) -0.0186(10) -0.0074(10) 0.0016(9)
C27 0.0396(13) 0.0294(12) 0.0387(12) -0.0102(10) -0.0032(10) -0.0043(10)
C28 0.0312(12) 0.0408(14) 0.0444(13) -0.0237(11) 0.0003(10) -0.0007(10)
C29 0.0269(11) 0.0330(12) 0.0526(14) -0.0220(11) -0.0117(10) 0.0045(9)
C30 0.0313(12) 0.0336(12) 0.0383(12) -0.0138(10) -0.0173(10) 0.0016(9)
C31 0.0326(12) 0.0369(13) 0.0367(12) -0.0200(10) -0.0101(10) 0.0002(9)

loop_
_atom_type_symbol
_atom_type_description
_atom_type_scat_dispersion_real
_atom_type_scat_dispersion_imag
_atom_type_scat_source
C C 0.0033 0.0016 'International Tables Vol C Tables 4.2.6.8 and 6.1.1.4'
H H 0.0000 0.0000 'International Tables Vol C Tables 4.2.6.8 and 6.1.1.4'
B B 0.0013 0.0007 'International Tables Vol C Tables 4.2.6.8 and 6.1.1.4'
F F 0.0171 0.0103 'International Tables Vol C Tables 4.2.6.8 and 6.1.1.4'
Fe Fe 0.3463 0.8444 'International Tables Vol C Tables 4.2.6.8 and 6.1.1.4'
N N 0.0061 0.0033 'International Tables Vol C Tables 4.2.6.8 and 6.1.1.4'

loop_
_exptl_crystal_face_index_h
_exptl_crystal_face_index_k
_exptl_crystal_face_index_l
_exptl_crystal_face_perp_dist
0 1 1 0.0850
0 -5 -6 0.0660
9 -1 2 0.0780
-7 0 -2 0.1090
0 6 -5 0.0450
-1 -6 4 0.0520
5 1 6 0.0720
-3 -4 -1 0.0870

loop_
_geom_angle_atom_site_label_1
_geom_angle_atom_site_label_2
_geom_angle_atom_site_label_3
_geom_angle
_geom_angle_site_symmetry_1
_geom_angle_site_symmetry_3
_geom_angle_publ_flag
C3 Fe1 C4 41.64(8) . . ?
C3 Fe1 C5 69.47(8) . . ?
C3 Fe1 C6 69.76(8) . . ?
C3 Fe1 C7 41.93(8) . . ?
C3 Fe1 C9 111.58(8) . . ?
C3 Fe1 C10 149.72(9) . . ?
C3 Fe1 C11 159.80(9) . . ?
C3 Fe1 C12 119.27(9) . . ?
C4 Fe1 C5 40.48(8) . . ?
C4 Fe1 C6 68.32(8) . . ?
C4 Fe1 C9 108.00(8) . . ?
C4 Fe1 C10 123.62(9) . . ?
C4 Fe1 C11 158.55(9) . . ?
C5 Fe1 C10 118.11(9) . . ?
C6 Fe1 C5 40.19(9) . . ?
C6 Fe1 C10 136.35(9) . . ?
C6 Fe1 C11 112.76(9) . . ?
C7 Fe1 C4 69.39(8) . . ?
C7 Fe1 C5 68.70(8) . . ?
C7 Fe1 C6 41.05(8) . . ?
C7 Fe1 C9 143.99(8) . . ?
C7 Fe1 C10 166.57(9) . . ?
C7 Fe1 C11 126.53(9) . . ?
C7 Fe1 C12 99.97(9) . . ?
C8 Fe1 C3 97.01(8) . . ?
C8 Fe1 C4 123.29(8) . . ?
C8 Fe1 C5 163.76(8) . . ?
C8 Fe1 C6 144.78(9) . . ?
C8 Fe1 C7 107.67(8) . . ?
C8 Fe1 C9 41.94(8) . . ?
C8 Fe1 C10 69.08(9) . . ?
C8 Fe1 C11 69.15(9) . . ?
C8 Fe1 C12 41.93(8) . . ?
C9 Fe1 C5 133.47(9) . . ?
C9 Fe1 C6 173.26(9) . . ?
C9 Fe1 C10 40.46(8) . . ?
C9 Fe1 C11 68.43(9) . . ?
C11 Fe1 C5 126.23(9) . . ?
C11 Fe1 C10 40.07(9) . . ?
C12 Fe1 C4 159.88(9) . . ?
C12 Fe1 C5 152.80(9) . . ?
C12 Fe1 C6 115.40(9) . . ?
C12 Fe1 C9 70.08(9) . . ?
C12 Fe1 C10 68.65(9) . . ?
C12 Fe1 C11 40.75(9) . . ?
C1 N1 C8 126.16(17) . . ?
C1 N1 C13 119.95(17) . . ?
C8 N1 C13 113.87(16) . . ?
N1 C1 H1 114.3 . . ?
N1 C1 C2 131.33(18) . . ?
C2 C1 H1 114.3 . . ?
C1 C2 C3 114.80(16) . . ?
C1 C2 C14 107.72(15) . . ?
C1 C2 C20 104.61(15) . . ?
C3 C2 C14 108.51(15) . . ?
C3 C2 C20 112.75(15) . . ?
C14 C2 C20 108.15(15) . . ?
C2 C3 Fe1 122.82(13) . . ?
C4 C3 Fe1 70.90(11) . . ?
C4 C3 C2 126.61(17) . . ?
C4 C3 C7 107.17(17) . . ?
C7 C3 Fe1 69.90(11) . . ?
C7 C3 C2 126.19(18) . . ?
Fe1 C4 H4 127.3 . . ?
C3 C4 Fe1 67.46(11) . . ?
C3 C4 H4 125.8 . . ?
C5 C4 Fe1 70.96(12) . . ?
C5 C4 C3 108.40(18) . . ?
C5 C4 H4 125.8 . . ?
Fe1 C5 H5 128.0 . . ?
C4 C5 Fe1 68.55(11) . . ?
C4 C5 H5 126.0 . . ?
C6 C5 Fe1 69.01(12) . . ?
C6 C5 C4 107.94(19) . . ?
C6 C5 H5 126.0 . . ?
Fe1 C6 H6 126.8 . . ?
C5 C6 Fe1 70.80(12) . . ?
C5 C6 H6 125.7 . . ?
C5 C6 C7 108.62(18) . . ?
C7 C6 Fe1 68.30(11) . . ?
C7 C6 H6 125.7 . . ?
Fe1 C7 H7 126.6 . . ?
C3 C7 Fe1 68.17(11) . . ?
C3 C7 H7 126.1 . . ?
C6 C7 Fe1 70.66(12) . . ?
C6 C7 C3 107.84(18) . . ?
C6 C7 H7 126.1 . . ?
N1 C8 Fe1 122.71(13) . . ?
C9 C8 Fe1 72.51(12) . . ?
C9 C8 N1 126.08(18) . . ?
C12 C8 Fe1 72.05(12) . . ?
C12 C8 N1 124.07(18) . . ?
C12 C8 C9 109.84(18) . . ?
Fe1 C9 H9 127.9 . . ?
C8 C9 Fe1 65.55(11) . . ?
C8 C9 H9 126.8 . . ?
C10 C9 Fe1 71.19(12) . . ?
C10 C9 C8 106.36(19) . . ?
C10 C9 H9 126.8 . . ?
Fe1 C10 H10 128.2 . . ?
C9 C10 Fe1 68.35(12) . . ?
C9 C10 H10 125.8 . . ?
C11 C10 Fe1 69.27(12) . . ?
C11 C10 C9 108.4(2) . . ?
C11 C10 H10 125.8 . . ?
Fe1 C11 H11 127.1 . . ?
C10 C11 Fe1 70.66(12) . . ?
C10 C11 H11 125.4 . . ?
C10 C11 C12 109.18(19) . . ?
C12 C11 Fe1 68.42(12) . . ?
C12 C11 H11 125.4 . . ?
Fe1 C12 H12 127.7 . . ?
C8 C12 Fe1 66.01(12) . . ?
C8 C12 H12 127.0 . . ?
C11 C12 Fe1 70.83(13) . . ?
C11 C12 C8 106.09(19) . . ?
C11 C12 H12 127.0 . . ?
N1 C13 H13A 109.5 . . ?
N1 C13 H13B 109.5 . . ?
N1 C13 H13C 109.5 . . ?
H13A C13 H13B 109.5 . . ?
H13A C13 H13C 109.5 . . ?
H13B C13 H13C 109.5 . . ?
C15 C14 C2 123.02(17) . . ?
C15 C14 C19 118.70(18) . . ?
C19 C14 C2 118.13(16) . . ?
C14 C15 H15 119.9 . . ?
C16 C15 C14 120.27(19) . . ?
C16 C15 H15 119.9 . . ?
C15 C16 H16 119.7 . . ?
C17 C16 C15 120.65(19) . . ?
C17 C16 H16 119.7 . . ?
C16 C17 H17 120.4 . . ?
C16 C17 C18 119.26(19) . . ?
C18 C17 H17 120.4 . . ?
C17 C18 H18 119.9 . . ?
C19 C18 C17 120.18(19) . . ?
C19 C18 H18 119.9 . . ?
C14 C19 H19 119.5 . . ?
C18 C19 C14 120.91(18) . . ?
C18 C19 H19 119.5 . . ?
C21 C20 C2 119.24(17) . . ?
C25 C20 C2 122.68(17) . . ?
C25 C20 C21 118.05(18) . . ?
C20 C21 H21 119.4 . . ?
C22 C21 C20 121.28(18) . . ?
C22 C21 H21 119.4 . . ?
C21 C22 H22 120.1 . . ?
C21 C22 C23 119.82(19) . . ?
C23 C22 H22 120.1 . . ?
C22 C23 H23 120.3 . . ?
C24 C23 C22 119.41(18) . . ?
C24 C23 H23 120.3 . . ?
C23 C24 H24 119.6 . . ?
C23 C24 C25 120.71(19) . . ?
C25 C24 H24 119.6 . . ?
C20 C25 C24 120.68(19) . . ?
C20 C25 H25 119.7 . . ?
C24 C25 H25 119.7 . . ?
F1 B1 F2 110.74(19) . . ?
F1 B1 F3 109.46(18) . . ?
F2 B1 F3 107.84(18) . . ?
F4 B1 F1 109.97(18) . . ?
F4 B1 F2 110.18(19) . . ?
F4 B1 F3 108.59(18) . . ?
C27 C26 H26 120.2 . . ?
C31 C26 H26 120.2 . . ?
C31 C26 C27 119.7(2) . . ?
C26 C27 H27 120.1 . . ?
C28 C27 C26 119.8(2) . . ?
C28 C27 H27 120.1 . . ?
C27 C28 H28 120.0 . . ?
C29 C28 C27 119.9(2) . . ?
C29 C28 H28 120.0 . . ?
C28 C29 H29 119.8 . . ?
C30 C29 C28 120.3(2) . . ?
C30 C29 H29 119.8 . . ?
C29 C30 H30 120.1 . . ?
C29 C30 C31 119.8(2) . . ?
C31 C30 H30 120.1 . . ?
C26 C31 C30 120.5(2) . . ?
C26 C31 H31 119.8 . . ?
C30 C31 H31 119.8 . . ?

loop_
_geom_bond_atom_site_label_1
_geom_bond_atom_site_label_2
_geom_bond_distance
_geom_bond_site_symmetry_2
_geom_bond_publ_flag
Fe1 C3 1.9882(19) . ?
Fe1 C4 2.034(2) . ?
Fe1 C5 2.066(2) . ?
Fe1 C6 2.043(2) . ?
Fe1 C7 2.0113(19) . ?
Fe1 C8 1.942(2) . ?
Fe1 C9 2.035(2) . ?
Fe1 C10 2.072(2) . ?
Fe1 C11 2.054(2) . ?
Fe1 C12 2.022(2) . ?
N1 C1 1.284(3) . ?
N1 C8 1.439(3) . ?
N1 C13 1.482(3) . ?
C1 H1 0.9500 . ?
C1 C2 1.521(3) . ?
C2 C3 1.526(3) . ?
C2 C14 1.541(3) . ?
C2 C20 1.549(3) . ?
C3 C4 1.430(3) . ?
C3 C7 1.431(3) . ?
C4 H4 0.9500 . ?
C4 C5 1.419(3) . ?
C5 H5 0.9500 . ?
C5 C6 1.412(3) . ?
C6 H6 0.9500 . ?
C6 C7 1.422(3) . ?
C7 H7 0.9500 . ?
C8 C9 1.426(3) . ?
C8 C12 1.421(3) . ?
C9 H9 0.9500 . ?
C9 C10 1.421(3) . ?
C10 H10 0.9500 . ?
C10 C11 1.414(3) . ?
C11 H11 0.9500 . ?
C11 C12 1.420(3) . ?
C12 H12 0.9500 . ?
C13 H13A 0.9800 . ?
C13 H13B 0.9800 . ?
C13 H13C 0.9800 . ?
C14 C15 1.386(3) . ?
C14 C19 1.393(3) . ?
C15 H15 0.9500 . ?
C15 C16 1.385(3) . ?
C16 H16 0.9500 . ?
C16 C17 1.379(3) . ?
C17 H17 0.9500 . ?
C17 C18 1.389(3) . ?
C18 H18 0.9500 . ?
C18 C19 1.372(3) . ?
C19 H19 0.9500 . ?
C20 C21 1.398(3) . ?
C20 C25 1.389(3) . ?
C21 H21 0.9500 . ?
C21 C22 1.385(3) . ?
C22 H22 0.9500 . ?
C22 C23 1.390(3) . ?
C23 H23 0.9500 . ?
C23 C24 1.378(3) . ?
C24 H24 0.9500 . ?
C24 C25 1.389(3) . ?
C25 H25 0.9500 . ?
F1 B1 1.388(3) . ?
B1 F2 1.390(3) . ?
B1 F3 1.406(3) . ?
B1 F4 1.379(3) . ?
C26 H26 0.9500 . ?
C26 C27 1.384(3) . ?
C26 C31 1.376(3) . ?
C27 H27 0.9500 . ?
C27 C28 1.382(4) . ?
C28 H28 0.9500 . ?
C28 C29 1.378(3) . ?
C29 H29 0.9500 . ?
C29 C30 1.372(3) . ?
C30 H30 0.9500 . ?
C30 C31 1.379(3) . ?
C31 H31 0.9500 . ?

loop_
_geom_torsion_atom_site_label_1
_geom_torsion_atom_site_label_2
_geom_torsion_atom_site_label_3
_geom_torsion_atom_site_label_4
_geom_torsion
_geom_torsion_site_symmetry_1
_geom_torsion_site_symmetry_2
_geom_torsion_site_symmetry_3
_geom_torsion_site_symmetry_4
_geom_torsion_publ_flag
Fe1 C3 C4 C5 -59.32(14) . . . . ?
Fe1 C3 C7 C6 59.75(14) . . . . ?
Fe1 C4 C5 C6 -57.88(14) . . . . ?
Fe1 C5 C6 C7 -57.96(14) . . . . ?
Fe1 C6 C7 C3 -58.20(13) . . . . ?
Fe1 C8 C9 C10 59.83(14) . . . . ?
Fe1 C8 C12 C11 -59.84(14) . . . . ?
Fe1 C9 C10 C11 57.74(15) . . . . ?
Fe1 C10 C11 C12 57.67(15) . . . . ?
Fe1 C11 C12 C8 56.75(13) . . . . ?
N1 C1 C2 C3 -20.3(3) . . . . ?
N1 C1 C2 C14 100.7(2) . . . . ?
N1 C1 C2 C20 -144.4(2) . . . . ?
N1 C8 C9 Fe1 118.13(19) . . . . ?
N1 C8 C9 C10 177.96(18) . . . . ?
N1 C8 C12 Fe1 -117.82(19) . . . . ?
N1 C8 C12 C11 -177.66(18) . . . . ?
C1 N1 C8 Fe1 15.2(3) . . . . ?
C1 N1 C8 C9 -76.2(3) . . . . ?
C1 N1 C8 C12 104.8(2) . . . . ?
C1 C2 C3 Fe1 24.6(2) . . . . ?
C1 C2 C3 C4 114.3(2) . . . . ?
C1 C2 C3 C7 -63.4(2) . . . . ?
C1 C2 C14 C15 -23.7(2) . . . . ?
C1 C2 C14 C19 160.69(17) . . . . ?
C1 C2 C20 C21 -54.1(2) . . . . ?
C1 C2 C20 C25 128.11(19) . . . . ?
C2 C3 C4 Fe1 -117.22(19) . . . . ?
C2 C3 C4 C5 -176.53(18) . . . . ?
C2 C3 C7 Fe1 116.58(19) . . . . ?
C2 C3 C7 C6 176.33(18) . . . . ?
C2 C14 C15 C16 -174.21(19) . . . . ?
C2 C14 C19 C18 174.30(18) . . . . ?
C2 C20 C21 C22 179.65(18) . . . . ?
C2 C20 C25 C24 178.99(17) . . . . ?
C3 C2 C14 C15 101.1(2) . . . . ?
C3 C2 C14 C19 -74.5(2) . . . . ?
C3 C2 C20 C21 -179.50(17) . . . . ?
C3 C2 C20 C25 2.7(3) . . . . ?
C3 C4 C5 Fe1 57.17(13) . . . . ?
C3 C4 C5 C6 -0.7(2) . . . . ?
C4 C3 C7 Fe1 -61.46(13) . . . . ?
C4 C3 C7 C6 -1.7(2) . . . . ?
C4 C5 C6 Fe1 57.60(14) . . . . ?
C4 C5 C6 C7 -0.4(2) . . . . ?
C5 C6 C7 Fe1 59.50(14) . . . . ?
C5 C6 C7 C3 1.3(2) . . . . ?
C7 C3 C4 Fe1 60.81(13) . . . . ?
C7 C3 C4 C5 1.5(2) . . . . ?
C8 N1 C1 C2 -0.8(3) . . . . ?
C8 C9 C10 Fe1 -56.24(13) . . . . ?
C8 C9 C10 C11 1.5(2) . . . . ?
C9 C8 C12 Fe1 63.08(14) . . . . ?
C9 C8 C12 C11 3.2(2) . . . . ?
C9 C10 C11 Fe1 -57.18(15) . . . . ?
C9 C10 C11 C12 0.5(2) . . . . ?
C10 C11 C12 Fe1 -59.02(15) . . . . ?
C10 C11 C12 C8 -2.3(2) . . . . ?
C12 C8 C9 Fe1 -62.80(14) . . . . ?
C12 C8 C9 C10 -3.0(2) . . . . ?
C13 N1 C1 C2 178.03(19) . . . . ?
C13 N1 C8 Fe1 -163.64(15) . . . . ?
C13 N1 C8 C9 104.9(2) . . . . ?
C13 N1 C8 C12 -74.1(2) . . . . ?
C14 C2 C3 Fe1 -95.92(17) . . . . ?
C14 C2 C3 C4 -6.3(3) . . . . ?
C14 C2 C3 C7 176.08(17) . . . . ?
C14 C2 C20 C21 60.5(2) . . . . ?
C14 C2 C20 C25 -117.28(19) . . . . ?
C14 C15 C16 C17 -0.3(3) . . . . ?
C15 C14 C19 C18 -1.5(3) . . . . ?
C15 C16 C17 C18 -0.7(3) . . . . ?
C16 C17 C18 C19 0.6(3) . . . . ?
C17 C18 C19 C14 0.5(3) . . . . ?
C19 C14 C15 C16 1.4(3) . . . . ?
C20 C2 C3 Fe1 144.30(14) . . . . ?
C20 C2 C3 C4 -126.0(2) . . . . ?
C20 C2 C3 C7 56.3(2) . . . . ?
C20 C2 C14 C15 -136.24(19) . . . . ?
C20 C2 C14 C19 48.1(2) . . . . ?
C20 C21 C22 C23 1.5(3) . . . . ?
C21 C20 C25 C24 1.2(3) . . . . ?
C21 C22 C23 C24 0.7(3) . . . . ?
C22 C23 C24 C25 -2.0(3) . . . . ?
C23 C24 C25 C20 1.0(3) . . . . ?
C25 C20 C21 C22 -2.4(3) . . . . ?
C26 C27 C28 C29 -1.1(4) . . . . ?
C27 C26 C31 C30 1.1(3) . . . . ?
C27 C28 C29 C30 0.5(4) . . . . ?
C28 C29 C30 C31 1.0(3) . . . . ?
C29 C30 C31 C26 -1.8(3) . . . . ?
C31 C26 C27 C28 0.4(4) . . . . ?
